data_4120726
loop_
_publ_author_name
'Gyeongshin Choi'
'Hayato Tsurugi'
'Kazushi Mashima'

_publ_section_title
;
 Hemilabile N-Xylyl-N'-methylperimidine Carbene Iridium Complexes as
 Catalysts for C-H Activation and Dehydrogenative Silylation: Dual Role of
 N-Xylyl Moiety for ortho-C-H Bond Activation and Reductive Bond Cleavage
;
_journal_name_full 'Journal of the American Chemical Society'
_journal_page_first 13149
_journal_page_last 13161
_journal_paper_doi 10.1021/ja406519u
_journal_volume 135
_journal_year 2013
_chemical_formula_moiety 'C28 H29 N2 O2 Rh, 0.5(C6 H6)'
_chemical_formula_sum 'C31 H32 N2 O2 Rh'
_chemical_formula_weight 567.50
_chemical_name_common 1i
_chemical_name_systematic
; 
 ? 
;
_space_group_IT_number 2
_symmetry_cell_setting triclinic
_symmetry_Int_Tables_number 2
_symmetry_space_group_name_Hall '-P 1'
_symmetry_space_group_name_H-M 'P -1'
_atom_sites_solution_hydrogens geom
_atom_sites_solution_primary direct
_atom_sites_solution_secondary difmap
_audit_creation_method SHELXL-97
_cell_angle_alpha 84.360(12)
_cell_angle_beta 70.971(11)
_cell_angle_gamma 64.851(9)
_cell_formula_units_Z 2
_cell_length_a 9.665(3)
_cell_length_b 10.146(4)
_cell_length_c 14.632(5)
_cell_measurement_reflns_used 3062
_cell_measurement_temperature 113(2)
_cell_measurement_theta_max 27.47
_cell_measurement_theta_min 3.19
_cell_volume 1226.5(8)
_computing_cell_refinement CrystalClear
_computing_data_collection 'CrystalClear (Rigaku Inc., 2007)'
_computing_data_reduction CrystalClear
_computing_molecular_graphics 'CrystalStructure 4.0'
_computing_publication_material 'CrystalStructure 4.0 (Rigaku, 2010)'
_computing_structure_refinement 'SHELXL-97 (Sheldrick, 1997)'
_computing_structure_solution 'SHELXS-97 (Sheldrick, 1990)'
_diffrn_ambient_temperature 113(2)
_diffrn_detector_area_resol_mean 7.314
_diffrn_measured_fraction_theta_full 0.964
_diffrn_measured_fraction_theta_max 0.964
_diffrn_measurement_device_type 'Rigaku Mercury70'
_diffrn_measurement_method \w
_diffrn_radiation_monochromator graphite
_diffrn_radiation_source 'fine-focus sealed tube'
_diffrn_radiation_type MoK\a
_diffrn_radiation_wavelength 0.71075
_diffrn_reflns_av_R_equivalents 0.0340
_diffrn_reflns_av_sigmaI/netI 0.0531
_diffrn_reflns_limit_h_max 12
_diffrn_reflns_limit_h_min -12
_diffrn_reflns_limit_k_max 13
_diffrn_reflns_limit_k_min -13
_diffrn_reflns_limit_l_max 19
_diffrn_reflns_limit_l_min -18
_diffrn_reflns_number 11587
_diffrn_reflns_theta_full 27.51
_diffrn_reflns_theta_max 27.51
_diffrn_reflns_theta_min 3.19
_exptl_absorpt_coefficient_mu 0.729
_exptl_absorpt_correction_T_max 0.944
_exptl_absorpt_correction_T_min 0.869
_exptl_absorpt_correction_type multi-scan
_exptl_absorpt_process_details 'REQAB (Rigaku, 1998)'
_exptl_crystal_colour yellow
_exptl_crystal_density_diffrn 1.537
_exptl_crystal_description block
_exptl_crystal_F_000 586
_exptl_crystal_size_max 0.36
_exptl_crystal_size_mid 0.16
_exptl_crystal_size_min 0.08
_refine_diff_density_max 3.085
_refine_diff_density_min -2.762
_refine_diff_density_rms 0.360
_refine_ls_extinction_method none
_refine_ls_goodness_of_fit_ref 1.221
_refine_ls_hydrogen_treatment mixed
_refine_ls_matrix_type full
_refine_ls_number_parameters 327
_refine_ls_number_reflns 5416
_refine_ls_number_restraints 0
_refine_ls_restrained_S_all 1.221
_refine_ls_R_factor_all 0.0817
_refine_ls_R_factor_gt 0.0713
_refine_ls_shift/su_max 0.001
_refine_ls_shift/su_mean 0.000
_refine_ls_structure_factor_coef Fsqd
_refine_ls_weighting_details 'calc w=1/[\s^2^(Fo^2^)+(0.1653P)^2^+0.4222P] where P=(Fo^2^+2Fc^2^)/3'
_refine_ls_weighting_scheme calc
_refine_ls_wR_factor_gt 0.2087
_refine_ls_wR_factor_ref 0.2445
_reflns_number_gt 4916
_reflns_number_total 5416
_reflns_threshold_expression >2sigma(I)
_cod_data_source_file ja406519u_si_001_06.cif
_cod_data_source_block 1i
_cod_original_cell_volume 1226.6(7)
_cod_database_code 4120726

loop_
_symmetry_equiv_pos_as_xyz
'x, y, z'
'-x, -y, -z'

loop_
_atom_site_label
_atom_site_type_symbol
_atom_site_fract_x
_atom_site_fract_y
_atom_site_fract_z
_atom_site_U_iso_or_equiv
_atom_site_adp_type
_atom_site_occupancy
_atom_site_symmetry_multiplicity
_atom_site_calc_flag
_atom_site_refinement_flags
Rh1 Rh 0.80088(4) 0.80652(3) 0.74278(2) 0.0206(2) Uani 1 1 d .
O1 O 0.8266(5) 0.6207(4) 0.6713(3) 0.0248(8) Uani 1 1 d .
O2 O 1.0474(5) 0.4755(4) 0.7114(3) 0.0315(9) Uani 1 1 d .
N1 N 0.7099(5) 0.6789(4) 0.9356(3) 0.0205(8) Uani 1 1 d .
N2 N 0.4957(5) 0.8222(4) 0.8815(3) 0.0205(8) Uani 1 1 d .
C1 C 0.6555(6) 0.7654(5) 0.8666(3) 0.0180(9) Uani 1 1 d .
C2 C 0.8831(6) 0.6164(6) 0.9236(4) 0.0258(11) Uani 1 1 d .
H2A H 0.8996 0.6504 0.9779 0.031 Uiso 1 1 calc R
H2B H 0.9395 0.6473 0.8629 0.031 Uiso 1 1 calc R
H2C H 0.9255 0.5098 0.9220 0.031 Uiso 1 1 calc R
C3 C 0.6110(6) 0.6383(5) 1.0174(4) 0.0218(10) Uani 1 1 d .
C4 C 0.6698(6) 0.5469(5) 1.0840(4) 0.0241(10) Uani 1 1 d .
H4 H 0.7799 0.5136 1.0793 0.029 Uiso 1 1 calc R
C5 C 0.5669(7) 0.5017(6) 1.1600(4) 0.0253(10) Uani 1 1 d .
H5 H 0.6090 0.4365 1.2052 0.030 Uiso 1 1 calc R
C6 C 0.4077(7) 0.5510(6) 1.1689(4) 0.0282(11) Uani 1 1 d .
H6 H 0.3412 0.5176 1.2196 0.034 Uiso 1 1 calc R
C7 C 0.3402(6) 0.6499(6) 1.1048(4) 0.0226(10) Uani 1 1 d .
C8 C 0.1737(6) 0.7066(5) 1.1118(4) 0.0244(10) Uani 1 1 d .
H8 H 0.1014 0.6798 1.1630 0.029 Uiso 1 1 calc R
C9 C 0.1194(6) 0.7993(5) 1.0448(4) 0.0256(10) Uani 1 1 d .
H9 H 0.0083 0.8375 1.0507 0.031 Uiso 1 1 calc R
C10 C 0.2225(6) 0.8403(5) 0.9669(4) 0.0246(10) Uani 1 1 d .
H10 H 0.1816 0.9030 0.9203 0.030 Uiso 1 1 calc R
C11 C 0.3832(6) 0.7887(5) 0.9588(3) 0.0205(9) Uani 1 1 d .
C12 C 0.4449(6) 0.6934(5) 1.0265(3) 0.0212(9) Uani 1 1 d .
C13 C 0.4372(6) 0.9190(6) 0.8090(4) 0.0233(10) Uani 1 1 d .
C14 C 0.4734(6) 0.8625(6) 0.7180(4) 0.0287(11) Uani 1 1 d .
H14 H 0.5336 0.7610 0.7021 0.034 Uiso 1 1 calc R
C15 C 0.4190(8) 0.9592(8) 0.6500(5) 0.0430(16) Uani 1 1 d .
H15 H 0.4433 0.9232 0.5866 0.052 Uiso 1 1 calc R
C16 C 0.3319(8) 1.1038(8) 0.6729(6) 0.0497(19) Uani 1 1 d .
H16 H 0.2964 1.1673 0.6250 0.060 Uiso 1 1 calc R
C17 C 0.2933(7) 1.1615(7) 0.7654(6) 0.0442(17) Uani 1 1 d .
H17 H 0.2314 1.2630 0.7810 0.053 Uiso 1 1 calc R
C18 C 0.3476(7) 1.0669(6) 0.8340(4) 0.0300(12) Uani 1 1 d .
H18 H 0.3237 1.1029 0.8974 0.036 Uiso 1 1 calc R
C19 C 1.0019(6) 0.8180(6) 0.6212(3) 0.0227(10) Uani 1 1 d .
H19 H 1.0751 0.7239 0.5827 0.027 Uiso 1 1 calc R
C20 C 0.8627(7) 0.8928(6) 0.5992(4) 0.0262(11) Uani 1 1 d .
H20 H 0.8521 0.8444 0.5471 0.031 Uiso 1 1 calc R
C21 C 0.7688(7) 1.0570(6) 0.6087(4) 0.0301(12) Uani 1 1 d .
H21A H 0.6633 1.0817 0.6000 0.036 Uiso 1 1 calc R
H21B H 0.8279 1.1007 0.5559 0.036 Uiso 1 1 calc R
C22 C 0.7401(8) 1.1251(6) 0.7046(4) 0.0326(12) Uani 1 1 d .
H22A H 0.6372 1.2135 0.7203 0.039 Uiso 1 1 calc R
H22B H 0.8272 1.1559 0.6978 0.039 Uiso 1 1 calc R
C23 C 0.7336(7) 1.0238(6) 0.7887(4) 0.0248(10) Uani 1 1 d .
H23 H 0.6315 1.0638 0.8442 0.030 Uiso 1 1 calc R
C24 C 0.8678(7) 0.9266(6) 0.8155(4) 0.0255(10) Uani 1 1 d .
H24 H 0.8430 0.9116 0.8866 0.031 Uiso 1 1 calc R
C25 C 1.0410(7) 0.9010(7) 0.7645(4) 0.0300(11) Uani 1 1 d .
H25A H 1.1120 0.8093 0.7863 0.036 Uiso 1 1 calc R
H25B H 1.0595 0.9814 0.7838 0.036 Uiso 1 1 calc R
C26 C 1.0885(7) 0.8913(6) 0.6530(4) 0.0292(11) Uani 1 1 d .
H26A H 1.0604 0.9905 0.6281 0.035 Uiso 1 1 calc R
H26B H 1.2064 0.8349 0.6254 0.035 Uiso 1 1 calc R
C27 C 0.9483(6) 0.5000(5) 0.6683(4) 0.0240(10) Uani 1 1 d .
C28 C 0.9681(7) 0.3801(6) 0.6046(4) 0.0311(12) Uani 1 1 d .
H28A H 1.0145 0.2856 0.6322 0.037 Uiso 1 1 calc R
H28B H 1.0400 0.3809 0.5395 0.037 Uiso 1 1 calc R
H28C H 0.8628 0.3963 0.6008 0.037 Uiso 1 1 calc R
C29 C 0.5763(8) 0.5375(8) 0.4094(5) 0.0406(14) Uani 1 1 d .
H29 H 0.6283 0.5624 0.3476 0.049 Uiso 1 1 calc R
C30 C 0.6185(8) 0.5479(7) 0.4894(5) 0.0390(14) Uani 1 1 d .
H30 H 0.6994 0.5812 0.4827 0.047 Uiso 1 1 calc R
C31 C 0.5438(8) 0.5100(9) 0.5785(5) 0.0463(16) Uani 1 1 d .
H31 H 0.5746 0.5164 0.6327 0.056 Uiso 1 1 calc R

loop_
_atom_site_aniso_label
_atom_site_aniso_U_11
_atom_site_aniso_U_22
_atom_site_aniso_U_33
_atom_site_aniso_U_23
_atom_site_aniso_U_13
_atom_site_aniso_U_12
Rh1 0.0207(3) 0.0184(3) 0.0213(3) 0.00241(17) -0.00571(19) -0.0079(2)
O1 0.026(2) 0.0178(17) 0.0311(19) -0.0030(14) -0.0096(16) -0.0085(15)
O2 0.029(2) 0.0262(19) 0.036(2) 0.0029(15) -0.0130(17) -0.0073(16)
N1 0.018(2) 0.0206(19) 0.0192(19) 0.0058(15) -0.0071(16) -0.0047(16)
N2 0.016(2) 0.0178(19) 0.024(2) 0.0030(15) -0.0049(16) -0.0057(16)
C1 0.019(2) 0.017(2) 0.019(2) 0.0016(17) -0.0058(18) -0.0085(18)
C2 0.014(2) 0.028(2) 0.030(3) 0.011(2) -0.0080(19) -0.006(2)
C3 0.020(2) 0.019(2) 0.025(2) 0.0017(18) -0.0074(19) -0.0067(19)
C4 0.021(2) 0.023(2) 0.023(2) 0.0027(18) -0.0068(19) -0.0037(19)
C5 0.033(3) 0.026(2) 0.019(2) 0.0043(18) -0.009(2) -0.014(2)
C6 0.028(3) 0.029(3) 0.024(3) 0.002(2) -0.003(2) -0.013(2)
C7 0.020(2) 0.020(2) 0.022(2) -0.0023(18) -0.0033(19) -0.0050(19)
C8 0.019(2) 0.022(2) 0.029(3) -0.0027(19) -0.0021(19) -0.0090(19)
C9 0.017(2) 0.022(2) 0.031(3) -0.0005(19) -0.002(2) -0.0051(19)
C10 0.023(3) 0.018(2) 0.026(2) 0.0034(18) -0.009(2) -0.0024(19)
C11 0.021(2) 0.018(2) 0.019(2) 0.0013(17) -0.0037(18) -0.0078(19)
C12 0.020(2) 0.019(2) 0.020(2) 0.0026(17) -0.0063(18) -0.0045(19)
C13 0.016(2) 0.024(2) 0.027(2) 0.0022(19) -0.0061(19) -0.007(2)
C14 0.022(3) 0.034(3) 0.032(3) 0.009(2) -0.012(2) -0.013(2)
C15 0.033(3) 0.071(5) 0.035(3) 0.028(3) -0.019(3) -0.030(3)
C16 0.035(3) 0.057(4) 0.069(5) 0.048(4) -0.036(3) -0.025(3)
C17 0.027(3) 0.031(3) 0.072(5) 0.028(3) -0.017(3) -0.013(3)
C18 0.022(3) 0.025(3) 0.038(3) 0.006(2) -0.005(2) -0.010(2)
C19 0.023(3) 0.031(3) 0.014(2) -0.0027(18) -0.0009(19) -0.014(2)
C20 0.038(3) 0.025(2) 0.017(2) 0.0076(18) -0.009(2) -0.015(2)
C21 0.034(3) 0.023(3) 0.031(3) 0.014(2) -0.012(2) -0.011(2)
C22 0.038(3) 0.021(2) 0.034(3) 0.005(2) -0.008(2) -0.011(2)
C23 0.026(3) 0.022(2) 0.026(2) 0.0015(19) -0.002(2) -0.013(2)
C24 0.031(3) 0.027(3) 0.021(2) -0.0019(19) -0.007(2) -0.014(2)
C25 0.027(3) 0.038(3) 0.031(3) 0.006(2) -0.011(2) -0.020(2)
C26 0.023(3) 0.034(3) 0.033(3) 0.003(2) -0.006(2) -0.016(2)
C27 0.023(3) 0.017(2) 0.026(3) 0.0026(18) -0.003(2) -0.007(2)
C28 0.033(3) 0.021(2) 0.038(3) 0.001(2) -0.008(2) -0.013(2)
C29 0.038(3) 0.053(4) 0.032(3) 0.011(3) -0.008(3) -0.024(3)
C30 0.035(3) 0.051(4) 0.034(3) -0.003(3) -0.005(3) -0.024(3)
C31 0.041(4) 0.071(5) 0.033(3) 0.011(3) -0.015(3) -0.028(4)

loop_
_atom_type_symbol
_atom_type_description
_atom_type_scat_dispersion_real
_atom_type_scat_dispersion_imag
_atom_type_scat_source
C C 0.0033 0.0016 'International Tables Vol C Tables 4.2.6.8 and 6.1.1.4'
H H 0.0000 0.0000 'International Tables Vol C Tables 4.2.6.8 and 6.1.1.4'
N N 0.0061 0.0033 'International Tables Vol C Tables 4.2.6.8 and 6.1.1.4'
O O 0.0106 0.0060 'International Tables Vol C Tables 4.2.6.8 and 6.1.1.4'
Rh Rh -1.1178 0.9187 'International Tables Vol C Tables 4.2.6.8 and 6.1.1.4'

loop_
_geom_angle_atom_site_label_1
_geom_angle_atom_site_label_2
_geom_angle_atom_site_label_3
_geom_angle
_geom_angle_site_symmetry_1
_geom_angle_site_symmetry_3
C1 Rh1 C24 93.53(19) . .
C1 Rh1 C23 94.20(19) . .
C24 Rh1 C23 38.9(2) . .
C1 Rh1 O1 90.57(17) . .
C24 Rh1 O1 156.4(2) . .
C23 Rh1 O1 163.6(2) . .
C1 Rh1 C20 156.6(2) . .
C24 Rh1 C20 97.9(2) . .
C23 Rh1 C20 82.3(2) . .
O1 Rh1 C20 87.13(17) . .
C1 Rh1 C19 167.2(2) . .
C24 Rh1 C19 82.0(2) . .
C23 Rh1 C19 89.9(2) . .
O1 Rh1 C19 88.90(17) . .
C20 Rh1 C19 36.1(2) . .
C27 O1 Rh1 118.6(3) . .
C1 N1 C3 124.1(4) . .
C1 N1 C2 118.9(4) . .
C3 N1 C2 117.0(4) . .
C1 N2 C11 125.0(4) . .
C1 N2 C13 116.7(4) . .
C11 N2 C13 118.2(4) . .
N2 C1 N1 116.9(4) . .
N2 C1 Rh1 119.2(3) . .
N1 C1 Rh1 123.9(4) . .
N1 C2 H2A 109.5 . .
N1 C2 H2B 109.5 . .
H2A C2 H2B 109.5 . .
N1 C2 H2C 109.5 . .
H2A C2 H2C 109.5 . .
H2B C2 H2C 109.5 . .
C4 C3 N1 122.9(5) . .
C4 C3 C12 120.2(5) . .
N1 C3 C12 116.9(4) . .
C3 C4 C5 120.1(5) . .
C3 C4 H4 119.9 . .
C5 C4 H4 119.9 . .
C6 C5 C4 120.6(5) . .
C6 C5 H5 119.7 . .
C4 C5 H5 119.7 . .
C5 C6 C7 121.4(5) . .
C5 C6 H6 119.3 . .
C7 C6 H6 119.3 . .
C6 C7 C8 123.6(5) . .
C6 C7 C12 118.1(5) . .
C8 C7 C12 118.3(5) . .
C9 C8 C7 119.6(5) . .
C9 C8 H8 120.2 . .
C7 C8 H8 120.2 . .
C8 C9 C10 122.2(5) . .
C8 C9 H9 118.9 . .
C10 C9 H9 118.9 . .
C11 C10 C9 119.5(5) . .
C11 C10 H10 120.2 . .
C9 C10 H10 120.2 . .
C10 C11 C12 120.4(4) . .
C10 C11 N2 123.1(4) . .
C12 C11 N2 116.5(4) . .
C11 C12 C3 120.5(4) . .
C11 C12 C7 119.9(4) . .
C3 C12 C7 119.5(4) . .
C14 C13 C18 122.0(5) . .
C14 C13 N2 119.6(5) . .
C18 C13 N2 118.4(5) . .
C13 C14 C15 117.8(6) . .
C13 C14 H14 121.1 . .
C15 C14 H14 121.1 . .
C16 C15 C14 121.1(7) . .
C16 C15 H15 119.4 . .
C14 C15 H15 119.4 . .
C15 C16 C17 121.3(5) . .
C15 C16 H16 119.3 . .
C17 C16 H16 119.3 . .
C18 C17 C16 118.4(6) . .
C18 C17 H17 120.8 . .
C16 C17 H17 120.8 . .
C17 C18 C13 119.4(6) . .
C17 C18 H18 120.3 . .
C13 C18 H18 120.3 . .
C20 C19 C26 123.6(5) . .
C20 C19 Rh1 71.5(3) . .
C26 C19 Rh1 111.4(3) . .
C20 C19 H19 114.3 . .
C26 C19 H19 114.3 . .
Rh1 C19 H19 114.3 . .
C19 C20 C21 125.1(5) . .
C19 C20 Rh1 72.4(3) . .
C21 C20 Rh1 108.0(4) . .
C19 C20 H20 114.4 . .
C21 C20 H20 114.4 . .
Rh1 C20 H20 114.4 . .
C20 C21 C22 114.3(4) . .
C20 C21 H21A 108.7 . .
C22 C21 H21A 108.7 . .
C20 C21 H21B 108.7 . .
C22 C21 H21B 108.7 . .
H21A C21 H21B 107.6 . .
C21 C22 C23 113.9(5) . .
C21 C22 H22A 108.8 . .
C23 C22 H22A 108.8 . .
C21 C22 H22B 108.8 . .
C23 C22 H22B 108.8 . .
H22A C22 H22B 107.7 . .
C24 C23 C22 124.9(5) . .
C24 C23 Rh1 69.5(3) . .
C22 C23 Rh1 112.7(4) . .
C24 C23 H23 113.9 . .
C22 C23 H23 113.9 . .
Rh1 C23 H23 113.9 . .
C23 C24 C25 126.1(5) . .
C23 C24 Rh1 71.6(3) . .
C25 C24 Rh1 109.8(3) . .
C23 C24 H24 113.8 . .
C25 C24 H24 113.8 . .
Rh1 C24 H24 113.8 . .
C24 C25 C26 113.7(4) . .
C24 C25 H25A 108.8 . .
C26 C25 H25A 108.8 . .
C24 C25 H25B 108.8 . .
C26 C25 H25B 108.8 . .
H25A C25 H25B 107.7 . .
C19 C26 C25 110.9(4) . .
C19 C26 H26A 109.5 . .
C25 C26 H26A 109.5 . .
C19 C26 H26B 109.5 . .
C25 C26 H26B 109.5 . .
H26A C26 H26B 108.1 . .
O2 C27 O1 126.1(5) . .
O2 C27 C28 119.4(5) . .
O1 C27 C28 114.5(5) . .
C27 C28 H28A 109.5 . .
C27 C28 H28B 109.5 . .
H28A C28 H28B 109.5 . .
C27 C28 H28C 109.5 . .
H28A C28 H28C 109.5 . .
H28B C28 H28C 109.5 . .
C30 C29 C31 118.8(6) . 2_666
C30 C29 H29 120.6 . .
C31 C29 H29 120.6 2_666 .
C31 C30 C29 120.2(6) . .
C31 C30 H30 119.9 . .
C29 C30 H30 119.9 . .
C30 C31 C29 121.0(6) . 2_666
C30 C31 H31 119.5 . .
C29 C31 H31 119.5 2_666 .

loop_
_geom_bond_atom_site_label_1
_geom_bond_atom_site_label_2
_geom_bond_distance
_geom_bond_site_symmetry_2
Rh1 C1 2.030(5) .
Rh1 C24 2.099(5) .
Rh1 C23 2.126(5) .
Rh1 O1 2.129(4) .
Rh1 C20 2.192(5) .
Rh1 C19 2.202(5) .
O1 C27 1.280(6) .
O2 C27 1.239(7) .
N1 C1 1.359(6) .
N1 C3 1.417(6) .
N1 C2 1.470(6) .
N2 C1 1.347(6) .
N2 C11 1.419(6) .
N2 C13 1.457(6) .
C2 H2A 0.9800 .
C2 H2B 0.9800 .
C2 H2C 0.9800 .
C3 C4 1.367(6) .
C3 C12 1.422(7) .
C4 C5 1.414(7) .
C4 H4 0.9500 .
C5 C6 1.364(8) .
C5 H5 0.9500 .
C6 C7 1.404(7) .
C6 H6 0.9500 .
C7 C8 1.431(7) .
C7 C12 1.433(7) .
C8 C9 1.363(7) .
C8 H8 0.9500 .
C9 C10 1.408(7) .
C9 H9 0.9500 .
C10 C11 1.379(7) .
C10 H10 0.9500 .
C11 C12 1.407(6) .
C13 C14 1.378(8) .
C13 C18 1.390(7) .
C14 C15 1.392(7) .
C14 H14 0.9500 .
C15 C16 1.355(11) .
C15 H15 0.9500 .
C16 C17 1.398(11) .
C16 H16 0.9500 .
C17 C18 1.390(8) .
C17 H17 0.9500 .
C18 H18 0.9500 .
C19 C20 1.363(8) .
C19 C26 1.523(7) .
C19 H19 1.0000 .
C20 C21 1.515(7) .
C20 H20 1.0000 .
C21 C22 1.516(8) .
C21 H21A 0.9900 .
C21 H21B 0.9900 .
C22 C23 1.526(7) .
C22 H22A 0.9900 .
C22 H22B 0.9900 .
C23 C24 1.406(8) .
C23 H23 1.0000 .
C24 C25 1.510(8) .
C24 H24 1.0000 .
C25 C26 1.545(7) .
C25 H25A 0.9900 .
C25 H25B 0.9900 .
C26 H26A 0.9900 .
C26 H26B 0.9900 .
C27 C28 1.515(7) .
C28 H28A 0.9800 .
C28 H28B 0.9800 .
C28 H28C 0.9800 .
C29 C30 1.385(9) .
C29 C31 1.391(9) 2_666
C29 H29 0.9500 .
C30 C31 1.377(9) .
C30 H30 0.9500 .
C31 C29 1.391(9) 2_666
C31 H31 0.9500 .

loop_
_geom_torsion_atom_site_label_1
_geom_torsion_atom_site_label_2
_geom_torsion_atom_site_label_3
_geom_torsion_atom_site_label_4
_geom_torsion
_geom_torsion_site_symmetry_1
_geom_torsion_site_symmetry_4
C1 Rh1 O1 C27 -94.7(4) . .
C24 Rh1 O1 C27 5.4(7) . .
C23 Rh1 O1 C27 158.2(6) . .
C20 Rh1 O1 C27 108.6(4) . .
C19 Rh1 O1 C27 72.5(4) . .
C11 N2 C1 N1 -5.6(7) . .
C13 N2 C1 N1 177.9(4) . .
C11 N2 C1 Rh1 172.3(3) . .
C13 N2 C1 Rh1 -4.2(6) . .
C3 N1 C1 N2 4.3(7) . .
C2 N1 C1 N2 -179.0(4) . .
C3 N1 C1 Rh1 -173.5(3) . .
C2 N1 C1 Rh1 3.3(6) . .
C24 Rh1 C1 N2 114.6(4) . .
C23 Rh1 C1 N2 75.7(4) . .
O1 Rh1 C1 N2 -88.6(4) . .
C20 Rh1 C1 N2 -4.5(7) . .
C19 Rh1 C1 N2 -176.2(7) . .
C24 Rh1 C1 N1 -67.6(4) . .
C23 Rh1 C1 N1 -106.6(4) . .
O1 Rh1 C1 N1 89.1(4) . .
C20 Rh1 C1 N1 173.2(4) . .
C19 Rh1 C1 N1 1.6(10) . .
C1 N1 C3 C4 177.6(5) . .
C2 N1 C3 C4 0.8(7) . .
C1 N1 C3 C12 -0.3(7) . .
C2 N1 C3 C12 -177.1(4) . .
N1 C3 C4 C5 -175.1(4) . .
C12 C3 C4 C5 2.7(8) . .
C3 C4 C5 C6 -1.4(8) . .
C4 C5 C6 C7 -1.4(8) . .
C5 C6 C7 C8 -179.0(5) . .
C5 C6 C7 C12 2.7(8) . .
C6 C7 C8 C9 -178.2(5) . .
C12 C7 C8 C9 0.1(7) . .
C7 C8 C9 C10 1.0(8) . .
C8 C9 C10 C11 -1.7(8) . .
C9 C10 C11 C12 1.3(7) . .
C9 C10 C11 N2 178.6(4) . .
C1 N2 C11 C10 -174.6(5) . .
C13 N2 C11 C10 1.8(7) . .
C1 N2 C11 C12 2.8(7) . .
C13 N2 C11 C12 179.2(4) . .
C10 C11 C12 C3 179.0(5) . .
N2 C11 C12 C3 1.5(7) . .
C10 C11 C12 C7 -0.2(7) . .
N2 C11 C12 C7 -177.7(4) . .
C4 C3 C12 C11 179.4(5) . .
N1 C3 C12 C11 -2.6(7) . .
C4 C3 C12 C7 -1.4(7) . .
N1 C3 C12 C7 176.6(4) . .
C6 C7 C12 C11 178.0(5) . .
C8 C7 C12 C11 -0.5(7) . .
C6 C7 C12 C3 -1.3(7) . .
C8 C7 C12 C3 -179.7(5) . .
C1 N2 C13 C14 69.6(6) . .
C11 N2 C13 C14 -107.0(6) . .
C1 N2 C13 C18 -109.5(6) . .
C11 N2 C13 C18 73.8(6) . .
C18 C13 C14 C15 0.9(8) . .
N2 C13 C14 C15 -178.3(5) . .
C13 C14 C15 C16 -0.6(9) . .
C14 C15 C16 C17 -0.1(10) . .
C15 C16 C17 C18 0.5(9) . .
C16 C17 C18 C13 -0.3(8) . .
C14 C13 C18 C17 -0.4(9) . .
N2 C13 C18 C17 178.7(5) . .
C1 Rh1 C19 C20 174.4(7) . .
C24 Rh1 C19 C20 -115.2(3) . .
C23 Rh1 C19 C20 -77.0(3) . .
O1 Rh1 C19 C20 86.6(3) . .
C1 Rh1 C19 C26 -66.0(9) . .
C24 Rh1 C19 C26 4.5(4) . .
C23 Rh1 C19 C26 42.7(4) . .
O1 Rh1 C19 C26 -153.7(4) . .
C20 Rh1 C19 C26 119.7(5) . .
C26 C19 C20 C21 -3.9(8) . .
Rh1 C19 C20 C21 99.9(5) . .
C26 C19 C20 Rh1 -103.9(5) . .
C1 Rh1 C20 C19 -176.9(4) . .
C24 Rh1 C20 C19 64.8(3) . .
C23 Rh1 C20 C19 100.5(3) . .
O1 Rh1 C20 C19 -92.1(3) . .
C1 Rh1 C20 C21 61.1(7) . .
C24 Rh1 C20 C21 -57.3(4) . .
C23 Rh1 C20 C21 -21.6(4) . .
O1 Rh1 C20 C21 145.8(4) . .
C19 Rh1 C20 C21 -122.1(5) . .
C19 C20 C21 C22 -47.9(8) . .
Rh1 C20 C21 C22 32.8(6) . .
C20 C21 C22 C23 -28.2(7) . .
C21 C22 C23 C24 88.6(7) . .
C21 C22 C23 Rh1 8.4(6) . .
C1 Rh1 C23 C24 90.4(3) . .
O1 Rh1 C23 C24 -163.0(5) . .
C20 Rh1 C23 C24 -112.9(3) . .
C19 Rh1 C23 C24 -77.4(3) . .
C1 Rh1 C23 C22 -149.2(4) . .
C24 Rh1 C23 C22 120.4(6) . .
O1 Rh1 C23 C22 -42.6(8) . .
C20 Rh1 C23 C22 7.6(4) . .
C19 Rh1 C23 C22 43.0(4) . .
C22 C23 C24 C25 -2.4(9) . .
Rh1 C23 C24 C25 101.5(5) . .
C22 C23 C24 Rh1 -103.9(5) . .
C1 Rh1 C24 C23 -92.3(3) . .
O1 Rh1 C24 C23 168.1(4) . .
C20 Rh1 C24 C23 67.2(3) . .
C19 Rh1 C24 C23 99.8(3) . .
C1 Rh1 C24 C25 145.0(4) . .
C23 Rh1 C24 C25 -122.7(5) . .
O1 Rh1 C24 C25 45.4(6) . .
C20 Rh1 C24 C25 -55.5(4) . .
C19 Rh1 C24 C25 -22.9(4) . .
C23 C24 C25 C26 -42.6(7) . .
Rh1 C24 C25 C26 38.7(6) . .
C20 C19 C26 C25 96.0(6) . .
Rh1 C19 C26 C25 14.6(6) . .
C24 C25 C26 C19 -35.1(7) . .
Rh1 O1 C27 O2 7.4(7) . .
Rh1 O1 C27 C28 -172.1(3) . .
C31 C29 C30 C31 0.7(12) 2_666 .
C29 C30 C31 C29 -0.8(12) . 2_666
